data_4325050
loop_
_publ_author_name
'Li-Pei Wei'
'Zhi-Gang Ren'
'Lian-Wen Zhu'
'Wen-Yan Yan'
'Sha Sun'
'Hui-Fang Wang'
'Jian-Ping Lang'
'Zhen-Rong Sun'

_publ_contact_author_address
;
 College of Chemistry, Chemical Engineering and Materials Science
 Soochow University
 Suzhou 215123, Jiangsu
 P.R.China
;
_publ_contact_author_email jplang@suda.edu.cn
_publ_contact_author_fax 86-512-65880089
_publ_contact_author_name 'Jian-Ping Lang'
_publ_contact_author_phone 86-512-65882865
_publ_section_title
;
 Construction of Halide-Bridged Tungsten-Copper-Sulfide Double Cubanelike
 Clusters from a New Precursor [(Tp*WS2)2(\m-S2)]
;
_journal_name_full 'Inorganic Chemistry'
_journal_page_first 4493
_journal_page_last 4502
_journal_paper_doi 10.1021/ic200147d
_journal_volume 50
_journal_year 2011
_chemical_formula_moiety 'C30 H44 B2 Cu8 I6 N12 S6 W2'
_chemical_formula_sum 'C30 H44 B2 Cu8 I6 N12 S6 W2'
_chemical_formula_weight 2424.29
_chemical_name_systematic
; 
 ? 
;
_space_group_IT_number 2
_symmetry_cell_setting triclinic
_symmetry_space_group_name_Hall '-P 1'
_symmetry_space_group_name_H-M 'P -1'
_atom_sites_solution_hydrogens geom
_atom_sites_solution_primary direct
_atom_sites_solution_secondary difmap
_cell_angle_alpha 65.96(3)
_cell_angle_beta 69.89(3)
_cell_angle_gamma 79.80(3)
_cell_formula_units_Z 1
_cell_length_a 10.737(2)
_cell_length_b 11.346(2)
_cell_length_c 13.669(3)
_cell_measurement_reflns_used 6508
_cell_measurement_temperature 223(2)
_cell_measurement_theta_max 25.5320
_cell_measurement_theta_min 3.0186
_cell_volume 1426.7(6)
_computing_cell_refinement 'CrystalClear, Ver. 1.30 (Rigaku/MSC, 2001)'
_computing_data_collection 'CrystalClear, Ver. 1.30 (Rigaku/MSC, 2001)'
_computing_data_reduction 'CrystalStructure, Ver. 3.60 (Rigaku/MSC, 2004)'
_computing_molecular_graphics 'ORTEPII (Johnson, 1976)'
_computing_publication_material SHELXL97
_computing_structure_refinement 'SHELXL-97 (Sheldrick, 1997)'
_computing_structure_solution 'SHELXS-97 (Sheldrick, 1990)'
_diffrn_ambient_temperature 223(2)
_diffrn_measured_fraction_theta_full 0.954
_diffrn_measured_fraction_theta_max 0.954
_diffrn_measurement_device_type 'Rigaku MercuryCCD area detector'
_diffrn_measurement_method \w
_diffrn_radiation_monochromator graphite
_diffrn_radiation_source 'fine-focus sealed tube'
_diffrn_radiation_type MoK\a
_diffrn_radiation_wavelength 0.71073
_diffrn_reflns_av_R_equivalents 0.0954
_diffrn_reflns_av_sigmaI/netI 0.0698
_diffrn_reflns_limit_h_max 12
_diffrn_reflns_limit_h_min -11
_diffrn_reflns_limit_k_max 12
_diffrn_reflns_limit_k_min -13
_diffrn_reflns_limit_l_max 16
_diffrn_reflns_limit_l_min -15
_diffrn_reflns_number 10230
_diffrn_reflns_theta_full 25.00
_diffrn_reflns_theta_max 25.00
_diffrn_reflns_theta_min 3.02
_diffrn_standards_decay_% 0
_diffrn_standards_interval_count 0
_diffrn_standards_interval_time 0
_diffrn_standards_number 0
_exptl_absorpt_coefficient_mu 10.431
_exptl_absorpt_correction_T_max 0.4219
_exptl_absorpt_correction_T_min 0.1459
_exptl_absorpt_correction_type multi-scan
_exptl_absorpt_process_details 'Jacobson, R. (1998) Private communication to Rigaku Company, Tokyo, Japan.'
_exptl_crystal_colour black
_exptl_crystal_density_diffrn 2.821
_exptl_crystal_description Chip
_exptl_crystal_F_000 1112
_exptl_crystal_size_max 0.30
_exptl_crystal_size_mid 0.14
_exptl_crystal_size_min 0.10
_refine_diff_density_max 1.631
_refine_diff_density_min -1.505
_refine_diff_density_rms 0.903
_refine_ls_extinction_method none
_refine_ls_goodness_of_fit_ref 1.183
_refine_ls_hydrogen_treatment constr
_refine_ls_matrix_type full
_refine_ls_number_parameters 304
_refine_ls_number_reflns 4801
_refine_ls_number_restraints 193
_refine_ls_restrained_S_all 1.161
_refine_ls_R_factor_all 0.1383
_refine_ls_R_factor_gt 0.1327
_refine_ls_shift/su_max 0.000
_refine_ls_shift/su_mean 0.000
_refine_ls_structure_factor_coef Fsqd
_refine_ls_weighting_details 'calc w=1/[\s^2^(Fo^2^)+(0.2550P)^2^+4.5000P] where P=(Fo^2^+2Fc^2^)/3'
_refine_ls_weighting_scheme calc
_refine_ls_wR_factor_gt 0.3363
_refine_ls_wR_factor_ref 0.3457
_reflns_number_gt 4196
_reflns_number_total 4801
_reflns_threshold_expression >2sigma(I)
_cod_data_source_file ic200147d_si_002_5.cif
_cod_data_source_block 4
_cod_database_code 4325050

loop_
_symmetry_equiv_pos_as_xyz
'x, y, z'
'-x, -y, -z'

loop_
_atom_site_label
_atom_site_type_symbol
_atom_site_fract_x
_atom_site_fract_y
_atom_site_fract_z
_atom_site_U_iso_or_equiv
_atom_site_adp_type
_atom_site_occupancy
_atom_site_symmetry_multiplicity
_atom_site_calc_flag
_atom_site_refinement_flags
W1 W 0.40591(6) 0.72039(7) 0.25626(6) 0.0179(4) Uani 1 1 d U
Cu1 Cu 0.1982(2) 0.6683(2) 0.4393(2) 0.0268(6) Uani 1 1 d .
Cu2 Cu 0.3495(3) 0.8843(2) 0.3598(2) 0.0275(6) Uani 1 1 d .
Cu3 Cu 0.2003(2) 0.8827(2) 0.2273(2) 0.0263(6) Uani 1 1 d .
Cu4 Cu 0.0024(2) 1.1127(2) 0.38843(18) 0.0206(6) Uani 1 1 d .
I1 I 0.24043(14) 1.02802(14) 0.46229(12) 0.0329(5) Uani 1 1 d .
I2 I 0.02663(14) 1.05675(14) 0.20052(13) 0.0370(5) Uani 1 1 d .
I3 I -0.02430(14) 1.36535(14) 0.37862(12) 0.0354(5) Uani 1 1 d .
S1 S 0.4009(5) 0.6742(5) 0.4378(4) 0.0248(10) Uani 1 1 d .
S2 S 0.4055(5) 0.9429(4) 0.1728(4) 0.0223(10) Uani 1 1 d .
S3 S 0.1928(5) 0.6723(5) 0.2778(4) 0.0251(10) Uani 1 1 d .
B1 B 0.663(2) 0.574(2) 0.1213(19) 0.024(2) Uani 1 1 d U
H1 H 0.7381 0.5303 0.0805 0.029 Uiso 1 1 calc R
N1 N 0.4660(16) 0.7193(16) 0.0824(13) 0.0236(16) Uani 1 1 d U
N2 N 0.5804(16) 0.6506(16) 0.0461(13) 0.0244(16) Uani 1 1 d U
N3 N 0.6303(16) 0.7343(17) 0.2107(14) 0.0273(16) Uani 1 1 d U
N4 N 0.7185(16) 0.6660(17) 0.1530(15) 0.0272(16) Uani 1 1 d U
N5 N 0.4665(14) 0.5120(15) 0.2909(14) 0.0236(17) Uani 1 1 d DU
N6 N 0.5866(14) 0.4750(15) 0.2257(13) 0.0241(16) Uani 1 1 d DU
C1 C 0.4139(19) 0.7729(19) -0.0015(16) 0.0233(16) Uani 1 1 d U
C2 C 0.2910(19) 0.862(2) -0.0035(16) 0.025(2) Uani 1 1 d U
H2A H 0.2129 0.8123 0.0454 0.037 Uiso 1 1 calc R
H2B H 0.2854 0.9018 -0.0796 0.037 Uiso 1 1 calc R
H2C H 0.2959 0.9282 0.0224 0.037 Uiso 1 1 calc R
C3 C 0.4933(19) 0.7432(19) -0.0942(16) 0.0246(16) Uani 1 1 d U
H3 H 0.4803 0.7727 -0.1651 0.029 Uiso 1 1 calc R
C4 C 0.5961(19) 0.661(2) -0.0596(16) 0.0249(17) Uani 1 1 d U
C5 C 0.709(2) 0.598(2) -0.1269(17) 0.031(3) Uani 1 1 d U
H5A H 0.7876 0.6474 -0.1562 0.046 Uiso 1 1 calc R
H5B H 0.6848 0.5972 -0.1889 0.046 Uiso 1 1 calc R
H5C H 0.7259 0.5106 -0.0791 0.046 Uiso 1 1 calc R
C6 C 0.7023(18) 0.799(2) 0.2354(17) 0.0275(16) Uani 1 1 d U
C7 C 0.6454(19) 0.895(2) 0.2964(18) 0.029(2) Uani 1 1 d U
H7A H 0.5830 0.9561 0.2618 0.043 Uiso 1 1 calc R
H7B H 0.7172 0.9407 0.2907 0.043 Uiso 1 1 calc R
H7C H 0.6002 0.8473 0.3749 0.043 Uiso 1 1 calc R
C8 C 0.8371(19) 0.776(2) 0.1879(17) 0.0278(17) Uani 1 1 d U
H8 H 0.9093 0.8118 0.1886 0.033 Uiso 1 1 calc R
C9 C 0.8414(19) 0.687(2) 0.1391(18) 0.0275(17) Uani 1 1 d U
C10 C 0.9627(19) 0.626(2) 0.0815(18) 0.030(3) Uani 1 1 d U
H10A H 0.9375 0.5710 0.0535 0.045 Uiso 1 1 calc R
H10B H 1.0114 0.5752 0.1343 0.045 Uiso 1 1 calc R
H10C H 1.0184 0.6930 0.0192 0.045 Uiso 1 1 calc R
C11 C 0.4110(18) 0.3983(18) 0.3765(17) 0.0238(17) Uani 1 1 d U
C12 C 0.2895(19) 0.3917(19) 0.4663(17) 0.027(3) Uani 1 1 d U
H12A H 0.2990 0.4351 0.5114 0.040 Uiso 1 1 calc R
H12B H 0.2704 0.3019 0.5130 0.040 Uiso 1 1 calc R
H12C H 0.2174 0.4335 0.4349 0.040 Uiso 1 1 calc R
C13 C 0.4992(18) 0.2934(18) 0.3641(17) 0.0238(17) Uani 1 1 d U
H13 H 0.4863 0.2057 0.4100 0.029 Uiso 1 1 calc R
C14 C 0.6105(19) 0.3445(18) 0.2701(17) 0.0238(17) Uani 1 1 d U
C15 C 0.7358(19) 0.2745(18) 0.2305(17) 0.021(2) Uani 1 1 d U
H15A H 0.7464 0.2801 0.1554 0.032 Uiso 1 1 calc R
H15B H 0.7326 0.1846 0.2810 0.032 Uiso 1 1 calc R
H15C H 0.8102 0.3132 0.2294 0.032 Uiso 1 1 calc R

loop_
_atom_site_aniso_label
_atom_site_aniso_U_11
_atom_site_aniso_U_22
_atom_site_aniso_U_33
_atom_site_aniso_U_23
_atom_site_aniso_U_13
_atom_site_aniso_U_12
W1 0.0128(5) 0.0167(6) 0.0233(5) -0.0097(4) -0.0044(4) 0.0046(3)
Cu1 0.0192(12) 0.0287(14) 0.0290(13) -0.0121(11) -0.0032(10) 0.0023(10)
Cu2 0.0246(12) 0.0254(14) 0.0338(14) -0.0172(11) -0.0063(10) 0.0056(10)
Cu3 0.0181(12) 0.0232(14) 0.0348(14) -0.0112(10) -0.0089(10) 0.0084(10)
Cu4 0.0215(11) 0.0165(12) 0.0261(12) -0.0127(9) -0.0069(9) 0.0047(9)
I1 0.0264(8) 0.0322(8) 0.0457(9) -0.0266(7) -0.0059(6) 0.0045(6)
I2 0.0285(8) 0.0354(9) 0.0483(9) -0.0213(7) -0.0165(7) 0.0195(6)
I3 0.0277(8) 0.0341(9) 0.0348(8) -0.0148(6) 0.0055(6) -0.0035(6)
S1 0.018(2) 0.028(3) 0.030(2) -0.016(2) -0.0075(18) 0.0073(18)
S2 0.019(2) 0.016(2) 0.028(2) -0.0098(18) -0.0008(18) 0.0006(17)
S3 0.020(2) 0.025(2) 0.031(2) -0.0103(19) -0.0090(19) 0.0018(19)
B1 0.016(4) 0.017(3) 0.037(4) -0.012(3) -0.006(3) 0.006(3)
N1 0.019(3) 0.027(4) 0.024(2) -0.013(3) 0.000(2) -0.003(3)
N2 0.020(3) 0.027(4) 0.024(3) -0.013(3) 0.001(2) -0.003(3)
N3 0.0123(15) 0.033(4) 0.035(4) -0.016(3) -0.004(3) 0.003(3)
N4 0.0118(16) 0.033(4) 0.035(4) -0.016(3) -0.004(3) 0.003(3)
N5 0.016(3) 0.0166(17) 0.036(4) -0.013(3) -0.006(3) 0.006(2)
N6 0.017(3) 0.017(2) 0.037(4) -0.013(2) -0.006(3) 0.006(2)
C1 0.019(3) 0.027(4) 0.023(2) -0.013(3) 0.000(2) -0.004(3)
C2 0.020(4) 0.028(5) 0.024(4) -0.012(4) 0.000(3) -0.003(4)
C3 0.020(3) 0.028(4) 0.024(2) -0.013(3) 0.001(3) -0.003(3)
C4 0.020(3) 0.028(4) 0.024(3) -0.013(3) 0.001(3) -0.002(3)
C5 0.026(4) 0.031(5) 0.025(4) -0.012(4) 0.004(4) 0.002(4)
C6 0.0125(18) 0.034(4) 0.035(4) -0.016(3) -0.004(3) 0.003(3)
C7 0.016(4) 0.035(5) 0.034(5) -0.016(4) -0.005(4) 0.003(4)
C8 0.0126(19) 0.034(4) 0.035(4) -0.015(3) -0.004(3) 0.002(3)
C9 0.0119(18) 0.034(4) 0.035(4) -0.016(3) -0.003(3) 0.003(3)
C10 0.012(3) 0.035(5) 0.037(5) -0.016(4) -0.001(4) 0.003(4)
C11 0.017(3) 0.0166(16) 0.036(4) -0.012(3) -0.006(3) 0.006(2)
C12 0.019(4) 0.017(4) 0.038(5) -0.010(4) -0.004(4) 0.007(3)
C13 0.017(3) 0.0166(19) 0.036(4) -0.012(3) -0.006(3) 0.006(2)
C14 0.017(3) 0.017(2) 0.036(4) -0.013(3) -0.006(3) 0.006(2)
C15 0.018(4) 0.015(3) 0.033(5) -0.015(4) -0.005(4) 0.005(3)

loop_
_atom_type_symbol
_atom_type_description
_atom_type_scat_dispersion_real
_atom_type_scat_dispersion_imag
_atom_type_scat_source
C C 0.0033 0.0016 'International Tables Vol C Tables 4.2.6.8 and 6.1.1.4'
H H 0.0000 0.0000 'International Tables Vol C Tables 4.2.6.8 and 6.1.1.4'
B B 0.0013 0.0007 'International Tables Vol C Tables 4.2.6.8 and 6.1.1.4'
N N 0.0061 0.0033 'International Tables Vol C Tables 4.2.6.8 and 6.1.1.4'
S S 0.1246 0.1234 'International Tables Vol C Tables 4.2.6.8 and 6.1.1.4'
Cl Cl 0.1484 0.1585 'International Tables Vol C Tables 4.2.6.8 and 6.1.1.4'
Cu Cu 0.3201 1.2651 'International Tables Vol C Tables 4.2.6.8 and 6.1.1.4'
I I -0.4742 1.8119 'International Tables Vol C Tables 4.2.6.8 and 6.1.1.4'
W W -0.8490 6.8722 'International Tables Vol C Tables 4.2.6.8 and 6.1.1.4'

loop_
_geom_angle_atom_site_label_1
_geom_angle_atom_site_label_2
_geom_angle_atom_site_label_3
_geom_angle
_geom_angle_site_symmetry_1
_geom_angle_site_symmetry_3
N5 W1 N1 79.5(6) . .
N5 W1 N3 81.1(6) . .
N1 W1 N3 81.2(6) . .
N5 W1 S1 85.6(4) . .
N1 W1 S1 161.6(5) . .
N3 W1 S1 85.9(5) . .
N5 W1 S2 161.5(4) . .
N1 W1 S2 86.9(4) . .
N3 W1 S2 84.4(5) . .
S1 W1 S2 104.85(18) . .
N5 W1 S3 88.5(4) . .
N1 W1 S3 87.4(4) . .
N3 W1 S3 165.7(5) . .
S1 W1 S3 103.04(18) . .
S2 W1 S3 103.66(17) . .
N5 W1 Cu2 138.7(4) . .
N1 W1 Cu2 140.3(4) . .
N3 W1 Cu2 93.3(4) . .
S1 W1 Cu2 53.18(14) . .
S2 W1 Cu2 53.38(13) . .
S3 W1 Cu2 100.94(14) . .
N5 W1 Cu3 140.4(4) . .
N1 W1 Cu3 93.4(4) . .
N3 W1 Cu3 136.7(5) . .
S1 W1 Cu3 104.98(13) . .
S2 W1 Cu3 52.40(13) . .
S3 W1 Cu3 52.13(14) . .
Cu2 W1 Cu3 64.17(8) . .
N5 W1 Cu1 93.2(4) . .
N1 W1 Cu1 139.3(4) . .
N3 W1 Cu1 137.7(4) . .
S1 W1 Cu1 51.77(13) . .
S2 W1 Cu1 105.32(13) . .
S3 W1 Cu1 52.16(13) . .
Cu2 W1 Cu1 63.97(8) . .
Cu3 W1 Cu1 67.08(8) . .
S1 Cu1 S3 111.6(2) . .
S1 Cu1 I3 115.96(17) . 2_576
S3 Cu1 I3 132.05(17) . 2_576
S1 Cu1 W1 55.92(14) . .
S3 Cu1 W1 56.70(14) . .
I3 Cu1 W1 170.85(12) 2_576 .
S1 Cu1 Cu2 51.43(15) . .
S3 Cu1 Cu2 99.59(17) . .
I3 Cu1 Cu2 114.32(11) 2_576 .
W1 Cu1 Cu2 57.93(8) . .
S1 Cu1 Cu3 99.56(17) . .
S3 Cu1 Cu3 48.49(15) . .
I3 Cu1 Cu3 125.48(11) 2_576 .
W1 Cu1 Cu3 56.39(7) . .
Cu2 Cu1 Cu3 58.68(9) . .
S1 Cu2 S2 109.4(2) . .
S1 Cu2 I1 125.62(17) . .
S2 Cu2 I1 124.96(17) . .
S1 Cu2 W1 55.56(14) . .
S2 Cu2 W1 55.67(13) . .
I1 Cu2 W1 165.88(12) . .
S1 Cu2 Cu1 49.82(15) . .
S2 Cu2 Cu1 102.31(16) . .
I1 Cu2 Cu1 110.63(11) . .
W1 Cu2 Cu1 58.10(7) . .
S1 Cu2 Cu3 101.77(17) . .
S2 Cu2 Cu3 50.30(14) . .
I1 Cu2 Cu3 110.39(11) . .
W1 Cu2 Cu3 57.93(7) . .
Cu1 Cu2 Cu3 62.82(9) . .
S3 Cu3 S2 111.76(19) . .
S3 Cu3 I2 131.12(17) . .
S2 Cu3 I2 116.64(16) . .
S3 Cu3 W1 56.79(14) . .
S2 Cu3 W1 55.98(13) . .
I2 Cu3 W1 171.81(12) . .
S3 Cu3 Cu2 99.50(16) . .
S2 Cu3 Cu2 51.48(14) . .
I2 Cu3 Cu2 115.35(11) . .
W1 Cu3 Cu2 57.90(7) . .
S3 Cu3 Cu1 48.58(14) . .
S2 Cu3 Cu1 99.59(16) . .
I2 Cu3 Cu1 125.48(11) . .
W1 Cu3 Cu1 56.52(7) . .
Cu2 Cu3 Cu1 58.50(9) . .
I3 Cu4 I2 121.74(9) . .
I3 Cu4 I1 98.90(8) . .
I2 Cu4 I1 111.94(8) . .
I3 Cu4 I1 111.15(8) . 2_576
I2 Cu4 I1 97.36(8) . 2_576
I1 Cu4 I1 116.99(8) . 2_576
Cu2 I1 Cu4 100.08(9) . .
Cu2 I1 Cu4 99.96(9) . 2_576
Cu4 I1 Cu4 63.01(8) . 2_576
Cu3 I2 Cu4 97.12(9) . .
Cu1 I3 Cu4 97.91(9) 2_576 .
Cu1 S1 Cu2 78.76(19) . .
Cu1 S1 W1 72.32(16) . .
Cu2 S1 W1 71.26(16) . .
Cu3 S2 Cu2 78.22(17) . .
Cu3 S2 W1 71.63(15) . .
Cu2 S2 W1 70.95(15) . .
Cu3 S3 Cu1 82.9(2) . .
Cu3 S3 W1 71.08(16) . .
Cu1 S3 W1 71.14(16) . .
N6 B1 N2 112.4(16) . .
N6 B1 N4 108.6(17) . .
N2 B1 N4 109.3(16) . .
N6 B1 H1 108.8 . .
N2 B1 H1 108.8 . .
N4 B1 H1 108.8 . .
C1 N1 N2 106.8(15) . .
C1 N1 W1 133.6(13) . .
N2 N1 W1 119.5(12) . .
C4 N2 N1 109.7(16) . .
C4 N2 B1 128.8(17) . .
N1 N2 B1 121.4(15) . .
C6 N3 N4 106.7(15) . .
C6 N3 W1 131.4(13) . .
N4 N3 W1 121.8(13) . .
C9 N4 N3 110.8(17) . .
C9 N4 B1 131.2(18) . .
N3 N4 B1 117.9(15) . .
C11 N5 N6 106.3(14) . .
C11 N5 W1 132.5(11) . .
N6 N5 W1 121.0(11) . .
C14 N6 N5 110.8(15) . .
C14 N6 B1 130.0(15) . .
N5 N6 B1 119.1(15) . .
N1 C1 C3 110.5(18) . .
N1 C1 C2 126.4(16) . .
C3 C1 C2 123.0(18) . .
C1 C2 H2A 109.5 . .
C1 C2 H2B 109.5 . .
H2A C2 H2B 109.5 . .
C1 C2 H2C 109.5 . .
H2A C2 H2C 109.5 . .
H2B C2 H2C 109.5 . .
C1 C3 C4 105.7(18) . .
C1 C3 H3 127.2 . .
C4 C3 H3 127.2 . .
N2 C4 C3 107.1(17) . .
N2 C4 C5 125.2(19) . .
C3 C4 C5 127.6(18) . .
C4 C5 H5A 109.5 . .
C4 C5 H5B 109.5 . .
H5A C5 H5B 109.5 . .
C4 C5 H5C 109.5 . .
H5A C5 H5C 109.5 . .
H5B C5 H5C 109.5 . .
N3 C6 C8 109.2(18) . .
N3 C6 C7 125.8(16) . .
C8 C6 C7 124.8(18) . .
C6 C7 H7A 109.5 . .
C6 C7 H7B 109.5 . .
H7A C7 H7B 109.5 . .
C6 C7 H7C 109.5 . .
H7A C7 H7C 109.5 . .
H7B C7 H7C 109.5 . .
C6 C8 C9 104.8(18) . .
C6 C8 H8 127.6 . .
C9 C8 H8 127.6 . .
N4 C9 C8 108.3(17) . .
N4 C9 C10 125(2) . .
C8 C9 C10 126.5(19) . .
C9 C10 H10A 109.5 . .
C9 C10 H10B 109.5 . .
H10A C10 H10B 109.5 . .
C9 C10 H10C 109.5 . .
H10A C10 H10C 109.5 . .
H10B C10 H10C 109.5 . .
N5 C11 C13 108.3(16) . .
N5 C11 C12 125.2(16) . .
C13 C11 C12 126.3(18) . .
C11 C12 H12A 109.5 . .
C11 C12 H12B 109.5 . .
H12A C12 H12B 109.5 . .
C11 C12 H12C 109.5 . .
H12A C12 H12C 109.5 . .
H12B C12 H12C 109.5 . .
C11 C13 C14 107.4(17) . .
C11 C13 H13 126.3 . .
C14 C13 H13 126.3 . .
N6 C14 C13 107.0(15) . .
N6 C14 C15 125.1(17) . .
C13 C14 C15 127.7(17) . .
C14 C15 H15A 109.5 . .
C14 C15 H15B 109.5 . .
H15A C15 H15B 109.5 . .
C14 C15 H15C 109.5 . .
H15A C15 H15C 109.5 . .
H15B C15 H15C 109.5 . .

loop_
_geom_bond_atom_site_label_1
_geom_bond_atom_site_label_2
_geom_bond_distance
_geom_bond_site_symmetry_2
W1 N5 2.234(15) .
W1 N1 2.243(16) .
W1 N3 2.289(16) .
W1 S1 2.301(5) .
W1 S2 2.309(5) .
W1 S3 2.338(5) .
W1 Cu2 2.643(3) .
W1 Cu3 2.644(2) .
W1 Cu1 2.648(3) .
Cu1 S1 2.183(5) .
Cu1 S3 2.209(5) .
Cu1 I3 2.472(3) 2_576
Cu1 Cu2 2.802(4) .
Cu1 Cu3 2.924(4) .
Cu2 S1 2.234(6) .
Cu2 S2 2.244(5) .
Cu2 I1 2.460(3) .
Cu2 Cu3 2.808(4) .
Cu3 S3 2.206(6) .
Cu3 S2 2.207(5) .
Cu3 I2 2.467(3) .
Cu4 I3 2.782(3) .
Cu4 I2 2.807(3) .
Cu4 I1 2.930(3) .
Cu4 I1 2.945(3) 2_576
I1 Cu4 2.945(3) 2_576
I3 Cu1 2.472(3) 2_576
B1 N6 1.48(3) .
B1 N2 1.49(3) .
B1 N4 1.55(3) .
B1 H1 0.9900 .
N1 C1 1.32(3) .
N1 N2 1.39(2) .
N2 C4 1.35(3) .
N3 C6 1.36(3) .
N3 N4 1.36(2) .
N4 C9 1.32(3) .
N5 C11 1.40(3) .
N5 N6 1.399(15) .
N6 C14 1.37(2) .
C1 C3 1.40(3) .
C1 C2 1.51(3) .
C2 H2A 0.9700 .
C2 H2B 0.9700 .
C2 H2C 0.9700 .
C3 C4 1.40(3) .
C3 H3 0.9400 .
C4 C5 1.51(3) .
C5 H5A 0.9700 .
C5 H5B 0.9700 .
C5 H5C 0.9700 .
C6 C8 1.40(3) .
C6 C7 1.55(3) .
C7 H7A 0.9700 .
C7 H7B 0.9700 .
C7 H7C 0.9700 .
C8 C9 1.40(3) .
C8 H8 0.9400 .
C9 C10 1.49(3) .
C10 H10A 0.9700 .
C10 H10B 0.9700 .
C10 H10C 0.9700 .
C11 C13 1.41(3) .
C11 C12 1.44(3) .
C12 H12A 0.9700 .
C12 H12B 0.9700 .
C12 H12C 0.9700 .
C13 C14 1.41(3) .
C13 H13 0.9400 .
C14 C15 1.48(2) .
C15 H15A 0.9700 .
C15 H15B 0.9700 .
C15 H15C 0.9700 .
